data_4025536
loop_
_publ_author_name
'Da Ma'
'Peter Y. Zavalij'
'Lyle Isaacs'

_publ_section_title
;
 Acyclic Cucurbit[n]uril Congeners Are High Affinity Hosts
;
_journal_name_full 'Journal of Organic Chemistry'
_journal_page_first 4786
_journal_page_last 4795
_journal_paper_doi 10.1021/jo100760g
_journal_volume 75
_journal_year 2010
_chemical_formula_moiety 'C70 H60 N16 O20, C8 H14 N2, (C2 F3 O2)2, (C2 H F3 O2)7, (H2 O)2'
_chemical_formula_sum 'C96 H90 F27 N18 O40'
_chemical_formula_weight 2648.86
_chemical_name_common 'CB-diammonium complex'
_chemical_name_systematic
;
CB-diammonium complex
;
_space_group_IT_number 2
_symmetry_cell_setting triclinic
_symmetry_space_group_name_Hall '-P 1'
_symmetry_space_group_name_H-M 'P -1'
_atom_sites_solution_hydrogens geom
_atom_sites_solution_primary direct
_atom_sites_solution_secondary difmap
_audit_creation_method 'SHELXL-97 & ZCIF'
_cell_angle_alpha 110.6669(6)
_cell_angle_beta 93.2447(7)
_cell_angle_gamma 101.5304(7)
_cell_formula_units_Z 2
_cell_length_a 16.1139(8)
_cell_length_b 18.5996(9)
_cell_length_c 22.6067(11)
_cell_measurement_reflns_used 18135
_cell_measurement_temperature 150(2)
_cell_measurement_theta_max 27.6
_cell_measurement_theta_min 2.2
_cell_volume 6151.5(5)
_computing_cell_refinement Apex2
_computing_data_collection 'Apex2 (Bruker, 2005)'
_computing_data_reduction Apex2
_computing_molecular_graphics 'XSHEL (Bruker, 2004)'
_computing_publication_material SHELXL-97
_computing_structure_refinement 'SHELXL-97 (Sheldrick, 1997)'
_computing_structure_solution 'SHELXS-97 (Sheldrick, 1990)'
_diffrn_ambient_temperature 150(2)
_diffrn_detector 'CCD area detector'
_diffrn_detector_area_resol_mean 11.198
_diffrn_detector_type 'Bruker Smart Apex II'
_diffrn_measured_fraction_theta_full 0.995
_diffrn_measured_fraction_theta_max 0.995
_diffrn_measurement_details 610,610,610
_diffrn_measurement_device_type 'three-circle diffractometer'
_diffrn_measurement_method '\w and \f scans'
_diffrn_measurement_specimen_support 'glass capillary'
_diffrn_orient_matrix_type standard
_diffrn_orient_matrix_UB_11 0.0031687
_diffrn_orient_matrix_UB_12 -0.0047315
_diffrn_orient_matrix_UB_13 -0.0452289
_diffrn_orient_matrix_UB_21 0.0195003
_diffrn_orient_matrix_UB_22 -0.0501496
_diffrn_orient_matrix_UB_23 -0.0091307
_diffrn_orient_matrix_UB_31 -0.0608265
_diffrn_orient_matrix_UB_32 -0.0309550
_diffrn_orient_matrix_UB_33 -0.0122448
_diffrn_radiation_monochromator graphite
_diffrn_radiation_source 'fine-focus sealed tube'
_diffrn_radiation_type MoK\a
_diffrn_radiation_wavelength 0.71073
_diffrn_reflns_av_R_equivalents 0.0302
_diffrn_reflns_av_sigmaI/netI 0.0504
_diffrn_reflns_limit_h_max 18
_diffrn_reflns_limit_h_min -19
_diffrn_reflns_limit_k_max 22
_diffrn_reflns_limit_k_min -22
_diffrn_reflns_limit_l_max 26
_diffrn_reflns_limit_l_min -26
_diffrn_reflns_number 45435
_diffrn_reflns_theta_full 25.00
_diffrn_reflns_theta_max 25.00
_diffrn_reflns_theta_min 2.19
_diffrn_source_current 30.00
_diffrn_source_voltage 50.00
_diffrn_standards_decay_% 0
_exptl_absorpt_coefficient_mu 0.137
_exptl_absorpt_correction_T_max 0.973
_exptl_absorpt_correction_T_min 0.885
_exptl_absorpt_correction_type multi-scan
_exptl_absorpt_process_details 'SADABS (Sheldrick, 1996)'
_exptl_crystal_colour colourless
_exptl_crystal_density_diffrn 1.430
_exptl_crystal_description prism
_exptl_crystal_F_000 2710
_exptl_crystal_id 'Isaacs/DaMa Host-Guest D-194-PXD'
_exptl_crystal_size_max 0.40
_exptl_crystal_size_mid 0.25
_exptl_crystal_size_min 0.20
_refine_diff_density_max 0.297
_refine_diff_density_min -0.322
_refine_diff_density_rms 0.063
_refine_ls_extinction_method none
_refine_ls_goodness_of_fit_ref 1.000
_refine_ls_hydrogen_treatment mixed
_refine_ls_matrix_type full
_refine_ls_number_parameters 1066
_refine_ls_number_reflns 21552
_refine_ls_number_restraints 27
_refine_ls_restrained_S_all 0.999
_refine_ls_R_factor_all 0.0988
_refine_ls_R_factor_gt 0.0828
_refine_ls_shift/su_max 0.000
_refine_ls_shift/su_mean 0.000
_refine_ls_structure_factor_coef Fsqd
_refine_ls_weighting_details 'w=1/[\s^2^(Fo^2^)+(0.01P)^2^+15.48P], P=(max(Fo^2^,0)+2Fc^2^)/3'
_refine_ls_weighting_scheme calc
_refine_ls_wR_factor_gt 0.1735
_refine_ls_wR_factor_ref 0.1786
_reflns_number_gt 15838
_reflns_number_total 21552
_reflns_threshold_expression >2sigma(I)
_cod_data_source_file jo100760g_si_003.cif
_cod_data_source_block 1774
_cod_depositor_comments
;
The following automatic conversions were performed:

'_symmetry_cell_setting' value 'Triclinic' changed to 'triclinic'
according to the built-in table from CIF Core dictionary named
'cif_core.dic' version 2.4.1 from 2010-06-29.

Automatic conversion script
Id: cif_fix_values 1646 2011-03-28 12:23:43Z adriana 
;
_cod_database_code 4025536
_diffrn_measurement_frame_width-ccd -0.30
_diffrn_measurement_total_frames-ccd 1830
_diffrn_measurement_frame_time-ccd 23
_diffrn_measurement_total_time-ccd 14.7
_diffrn_detector_distance-ccd 6.000
_diffrn_measurement_frame_size-ccd 512

loop_
_symmetry_equiv_pos_as_xyz
'x, y, z'
'-x, -y, -z'

loop_
_atom_site_label
_atom_site_type_symbol
_atom_site_fract_x
_atom_site_fract_y
_atom_site_fract_z
_atom_site_U_iso_or_equiv
_atom_site_adp_type
_atom_site_occupancy
_atom_site_symmetry_multiplicity
_atom_site_calc_flag
_atom_site_refinement_flags
_atom_site_disorder_assembly
_atom_site_disorder_group
C1 C 0.3484(2) 0.5503(2) 0.49991(15) 0.0361(8) Uani 1 1 d . . .
O1 O 0.33792(18) 0.61475(15) 0.54367(11) 0.0469(6) Uani 1 1 d . . .
H1 H 0.3317 0.6071 0.5778 0.070 Uiso 1 1 calc R . .
O2 O 0.33947(18) 0.48630(16) 0.50355(11) 0.0481(7) Uani 1 1 d . . .
C2 C 0.3761(2) 0.5677(2) 0.44199(15) 0.0388(8) Uani 1 1 d . . .
H2A H 0.3355 0.5933 0.4272 0.047 Uiso 1 1 calc R . .
H2B H 0.4337 0.6037 0.4533 0.047 Uiso 1 1 calc R . .
O3 O 0.37729(17) 0.49485(14) 0.39322(10) 0.0415(6) Uani 1 1 d . . .
C3 C 0.3827(2) 0.4963(2) 0.33258(14) 0.0334(7) Uani 1 1 d . . .
C4 C 0.4153(2) 0.5654(2) 0.32202(15) 0.0362(8) Uani 1 1 d . . .
H4 H 0.4338 0.6144 0.3571 0.043 Uiso 1 1 calc R . .
C5 C 0.4206(2) 0.5626(2) 0.26076(15) 0.0347(8) Uani 1 1 d . . .
H5 H 0.4452 0.6091 0.2535 0.042 Uiso 1 1 calc R . .
C6 C 0.3899(2) 0.4919(2) 0.21006(14) 0.0308(7) Uani 1 1 d . . .
C7 C 0.35767(19) 0.42201(19) 0.21894(14) 0.0272(7) Uani 1 1 d . . .
C8 C 0.3560(2) 0.4239(2) 0.28182(15) 0.0308(7) Uani 1 1 d . . .
O9 O 0.39576(15) 0.48879(13) 0.14737(10) 0.0341(5) Uani 1 1 d . . .
C9 C 0.3454(3) 0.5334(3) 0.13070(17) 0.0526(11) Uani 1 1 d . . .
H9A H 0.3731 0.5904 0.1518 0.063 Uiso 1 1 calc R . .
H9B H 0.2888 0.5238 0.1451 0.063 Uiso 1 1 calc R . .
C10 C 0.3343(2) 0.5106(2) 0.05924(16) 0.0402(8) Uani 1 1 d . . .
O10 O 0.2697(2) 0.5336(2) 0.04132(12) 0.0669(9) Uani 1 1 d . . .
H10 H 0.2545 0.5093 0.0019 0.100 Uiso 1 1 calc R . .
O11 O 0.38157(15) 0.47821(15) 0.02566(10) 0.0387(6) Uani 1 1 d . . .
C11 C 0.3262(2) 0.34774(19) 0.29243(15) 0.0316(7) Uani 1 1 d . . .
H11A H 0.3282 0.3598 0.3389 0.038 Uiso 1 1 calc R . .
H11B H 0.2660 0.3238 0.2724 0.038 Uiso 1 1 calc R . .
C12 C 0.3241(2) 0.34599(19) 0.16240(14) 0.0298(7) Uani 1 1 d . . .
H12A H 0.2642 0.3232 0.1654 0.036 Uiso 1 1 calc R . .
H12B H 0.3245 0.3573 0.1227 0.036 Uiso 1 1 calc R . .
C13 C 0.3649(2) 0.24072(19) 0.19901(15) 0.0309(7) Uani 1 1 d . . .
C14 C 0.2810(2) 0.17950(19) 0.17804(16) 0.0338(7) Uani 1 1 d . . .
C15 C 0.2424(2) 0.1503(2) 0.11461(18) 0.0446(9) Uani 1 1 d . . .
H15 H 0.2673 0.1716 0.0854 0.053 Uiso 1 1 calc R . .
C16 C 0.1679(3) 0.0904(3) 0.0938(2) 0.0580(11) Uani 1 1 d . . .
H16 H 0.1427 0.0699 0.0504 0.070 Uiso 1 1 calc R . .
C17 C 0.1316(3) 0.0615(2) 0.1360(2) 0.0563(11) Uani 1 1 d . . .
H17 H 0.0806 0.0207 0.1218 0.068 Uiso 1 1 calc R . .
O17 O 0.85958(15) 0.60066(15) 0.36476(10) 0.0399(6) Uani 1 1 d . . .
C18 C 0.1676(3) 0.0904(2) 0.1995(2) 0.0546(11) Uani 1 1 d . . .
H18 H 0.1409 0.0698 0.2284 0.065 Uiso 1 1 calc R . .
O18 O 0.78158(15) 0.50969(16) 0.07976(11) 0.0444(6) Uani 1 1 d . . .
C19 C 0.2427(2) 0.1496(2) 0.22110(18) 0.0404(8) Uani 1 1 d . . .
H19 H 0.2677 0.1694 0.2645 0.048 Uiso 1 1 calc R . .
C20 C 0.4618(2) 0.30612(19) 0.29231(14) 0.0301(7) Uani 1 1 d . . .
N20 N 0.37805(17) 0.28982(16) 0.26612(12) 0.0308(6) Uani 1 1 d . . .
N21 N 0.50409(17) 0.25941(17) 0.24981(12) 0.0336(6) Uani 1 1 d . . .
O20 O 0.49448(15) 0.35443(15) 0.34520(10) 0.0392(6) Uani 1 1 d . . .
C21 C 0.4361(2) 0.27404(18) 0.12076(14) 0.0290(7) Uani 1 1 d . . .
N22 N 0.37540(17) 0.28811(16) 0.15902(12) 0.0308(6) Uani 1 1 d . . .
N23 N 0.47439(17) 0.22067(16) 0.13371(12) 0.0307(6) Uani 1 1 d . . .
O21 O 0.45305(14) 0.30256(13) 0.07994(10) 0.0326(5) Uani 1 1 d . . .
C22 C 0.4486(2) 0.2062(2) 0.18993(16) 0.0351(8) Uani 1 1 d . . .
C23 C 0.4319(2) 0.1198(2) 0.18166(18) 0.0410(8) Uani 1 1 d . . .
C24 C 0.4091(2) 0.0600(2) 0.1209(2) 0.0515(10) Uani 1 1 d . . .
H24 H 0.4093 0.0734 0.0840 0.062 Uiso 1 1 calc R . .
C25 C 0.3863(3) -0.0183(3) 0.1144(3) 0.0701(15) Uani 1 1 d . . .
H25 H 0.3708 -0.0585 0.0730 0.084 Uiso 1 1 calc R . .
C26 C 0.3859(3) -0.0385(3) 0.1667(3) 0.0817(18) Uani 1 1 d . . .
H26 H 0.3701 -0.0926 0.1616 0.098 Uiso 1 1 calc R . .
C27 C 0.4086(3) 0.0200(3) 0.2275(3) 0.0768(16) Uani 1 1 d . . .
H27 H 0.4087 0.0054 0.2637 0.092 Uiso 1 1 calc R . .
C28 C 0.4313(2) 0.0997(2) 0.2361(2) 0.0533(11) Uani 1 1 d . . .
H28 H 0.4460 0.1395 0.2777 0.064 Uiso 1 1 calc R . .
C29 C 0.5879(2) 0.2502(2) 0.27085(16) 0.0377(8) Uani 1 1 d . . .
H29A H 0.5960 0.2676 0.3180 0.045 Uiso 1 1 calc R . .
H29B H 0.5885 0.1935 0.2529 0.045 Uiso 1 1 calc R . .
C30 C 0.5518(2) 0.2054(2) 0.10620(15) 0.0341(7) Uani 1 1 d . . .
H30A H 0.5600 0.1545 0.1072 0.041 Uiso 1 1 calc R . .
H30B H 0.5434 0.1996 0.0609 0.041 Uiso 1 1 calc R . .
C31 C 0.6842(2) 0.2616(2) 0.18971(15) 0.0316(7) Uani 1 1 d . . .
H31 H 0.6921 0.2069 0.1801 0.038 Uiso 1 1 calc R . .
C32 C 0.7138(2) 0.3619(2) 0.29108(15) 0.0326(7) Uani 1 1 d . . .
N32 N 0.65801(17) 0.29417(16) 0.25214(12) 0.0334(6) Uani 1 1 d . . .
N33 N 0.77707(16) 0.38137(16) 0.25696(12) 0.0291(6) Uani 1 1 d . . .
O32 O 0.71006(14) 0.40011(14) 0.34727(10) 0.0380(6) Uani 1 1 d . . .
C33 C 0.6729(2) 0.3123(2) 0.10945(14) 0.0300(7) Uani 1 1 d . . .
N34 N 0.62911(17) 0.26620(15) 0.13821(12) 0.0302(6) Uani 1 1 d . . .
N35 N 0.75361(17) 0.34500(18) 0.14146(12) 0.0365(7) Uani 1 1 d . . .
O33 O 0.64451(14) 0.32380(14) 0.06258(10) 0.0356(5) Uani 1 1 d . . .
C34 C 0.7691(2) 0.3206(2) 0.19429(14) 0.0312(7) Uani 1 1 d . . .
H34 H 0.8184 0.2948 0.1900 0.037 Uiso 1 1 calc R . .
C35 C 0.8563(2) 0.4400(2) 0.28816(16) 0.0352(8) Uani 1 1 d . . .
H35A H 0.8556 0.4594 0.3349 0.042 Uiso 1 1 calc R . .
H35B H 0.9047 0.4141 0.2792 0.042 Uiso 1 1 calc R . .
C36 C 0.8200(2) 0.3864(2) 0.11698(15) 0.0357(8) Uani 1 1 d . . .
H36A H 0.7997 0.3773 0.0722 0.043 Uiso 1 1 calc R . .
H36B H 0.8707 0.3637 0.1168 0.043 Uiso 1 1 calc R . .
C37 C 0.9071(2) 0.5048(2) 0.21011(15) 0.0334(7) Uani 1 1 d . . .
H37 H 0.9578 0.4807 0.2052 0.040 Uiso 1 1 calc R . .
C38 C 0.87823(19) 0.5817(2) 0.31043(15) 0.0334(8) Uani 1 1 d . . .
N38 N 0.87085(17) 0.50648(17) 0.26857(12) 0.0336(6) Uani 1 1 d . . .
N39 N 0.91133(18) 0.63308(17) 0.28207(12) 0.0348(6) Uani 1 1 d . . .
C39 C 0.8308(2) 0.5246(2) 0.12949(15) 0.0352(8) Uani 1 1 d . . .
N40 N 0.84555(17) 0.47047(18) 0.15303(12) 0.0346(6) Uani 1 1 d . . .
N41 N 0.87698(18) 0.59745(18) 0.16775(13) 0.0362(7) Uani 1 1 d . . .
C40 C 0.9312(2) 0.5924(2) 0.21895(15) 0.0357(8) Uani 1 1 d . . .
H40 H 0.9932 0.6099 0.2160 0.043 Uiso 1 1 calc R . .
C41 C 0.9422(2) 0.7165(2) 0.31617(17) 0.0402(8) Uani 1 1 d . . .
H41A H 1.0014 0.7326 0.3079 0.048 Uiso 1 1 calc R . .
H41B H 0.9443 0.7276 0.3625 0.048 Uiso 1 1 calc R . .
C42 C 0.8938(2) 0.6649(2) 0.14739(16) 0.0384(8) Uani 1 1 d . . .
H42A H 0.9564 0.6837 0.1504 0.046 Uiso 1 1 calc R . .
H42B H 0.8694 0.6465 0.1019 0.046 Uiso 1 1 calc R . .
C43 C 0.8998(2) 0.7916(2) 0.24470(17) 0.0403(8) Uani 1 1 d . . .
C44 C 0.9916(2) 0.8326(2) 0.2450(2) 0.0525(10) Uani 1 1 d U . .
C45 C 1.0178(3) 0.8378(3) 0.1882(2) 0.0607(12) Uani 1 1 d U . .
H45 H 0.9805 0.8114 0.1490 0.073 Uiso 1 1 calc R . .
C46 C 1.0983(3) 0.8818(3) 0.1900(3) 0.0875(17) Uani 1 1 d U . .
H46 H 1.1161 0.8868 0.1520 0.105 Uiso 1 1 calc R . .
C47 C 1.1536(3) 0.9187(4) 0.2470(4) 0.101(2) Uani 1 1 d U . .
H47 H 1.2095 0.9477 0.2475 0.121 Uiso 1 1 calc R . .
C48 C 1.1290(3) 0.9139(3) 0.3002(3) 0.0808(16) Uani 1 1 d U . .
H48 H 1.1680 0.9390 0.3386 0.097 Uiso 1 1 calc R . .
C49 C 1.0462(3) 0.8724(3) 0.3014(2) 0.0629(12) Uani 1 1 d U . .
H49 H 1.0283 0.8719 0.3406 0.075 Uiso 1 1 calc R . .
C50 C 0.8465(2) 0.8070(2) 0.34316(17) 0.0432(9) Uani 1 1 d . . .
N50 N 0.89097(19) 0.76504(17) 0.29963(13) 0.0372(7) Uani 1 1 d . . .
N51 N 0.8222(2) 0.86249(19) 0.32385(14) 0.0464(8) Uani 1 1 d . . .
O50 O 0.8316(2) 0.79665(19) 0.39279(12) 0.0621(8) Uani 1 1 d . . .
C51 C 0.7755(2) 0.7311(2) 0.16946(15) 0.0333(7) Uani 1 1 d . . .
N52 N 0.85953(18) 0.73069(18) 0.18363(13) 0.0377(7) Uani 1 1 d . . .
N53 N 0.75808(17) 0.79433(17) 0.21459(13) 0.0356(6) Uani 1 1 d . . .
O51 O 0.72590(15) 0.68298(15) 0.12369(10) 0.0389(6) Uani 1 1 d . . .
C52 C 0.8347(2) 0.8471(2) 0.25778(18) 0.0434(9) Uani 1 1 d . . .
C53 C 0.8637(3) 0.9221(2) 0.2441(2) 0.0572(11) Uani 1 1 d U . .
C54 C 0.8459(3) 0.9186(3) 0.1807(3) 0.0746(14) Uani 1 1 d U . .
H54 H 0.8122 0.8715 0.1488 0.090 Uiso 1 1 calc R . .
C55 C 0.8778(4) 0.9836(4) 0.1655(4) 0.104(2) Uani 1 1 d U . .
H55 H 0.8657 0.9811 0.1231 0.124 Uiso 1 1 calc R . .
C56 C 0.9253(4) 1.0495(4) 0.2099(5) 0.128(3) Uani 1 1 d U . .
H56 H 0.9472 1.0934 0.1984 0.154 Uiso 1 1 calc R . .
C57 C 0.9437(3) 1.0559(3) 0.2720(4) 0.108(2) Uani 1 1 d U . .
H57 H 0.9773 1.1038 0.3030 0.130 Uiso 1 1 calc R . .
C58 C 0.9119(3) 0.9901(3) 0.2895(3) 0.0809(16) Uani 1 1 d U . .
H58 H 0.9242 0.9936 0.3322 0.097 Uiso 1 1 calc R . .
C59 C 0.6771(2) 0.8191(2) 0.21436(16) 0.0362(8) Uani 1 1 d . . .
H59A H 0.6407 0.7866 0.1730 0.043 Uiso 1 1 calc R . .
H59B H 0.6893 0.8748 0.2177 0.043 Uiso 1 1 calc R . .
C60 C 0.7549(2) 0.9006(2) 0.35052(17) 0.0458(9) Uani 1 1 d . . .
H60A H 0.7562 0.9463 0.3374 0.055 Uiso 1 1 calc R . .
H60B H 0.7679 0.9216 0.3977 0.055 Uiso 1 1 calc R . .
C61 C 0.6121(3) 0.7790(3) 0.48801(17) 0.0515(10) Uani 1 1 d . . .
O61 O 0.5757(3) 0.7677(2) 0.53647(16) 0.0905(12) Uani 1 1 d . . .
H61 H 0.5978 0.7367 0.5480 0.136 Uiso 1 1 calc R . .
O62 O 0.6382(2) 0.73034(17) 0.44893(13) 0.0622(8) Uani 1 1 d . . .
C62 C 0.6155(3) 0.8617(3) 0.49061(18) 0.0627(13) Uani 1 1 d . . .
H62A H 0.5566 0.8691 0.4864 0.075 Uiso 1 1 calc R . .
H62B H 0.6460 0.9003 0.5325 0.075 Uiso 1 1 calc R . .
O63 O 0.65816(19) 0.87666(16) 0.44095(11) 0.0535(7) Uani 1 1 d . . .
C63 C 0.6152(3) 0.8404(2) 0.37927(16) 0.0435(9) Uani 1 1 d . . .
C64 C 0.5305(3) 0.8003(2) 0.36394(18) 0.0471(9) Uani 1 1 d . . .
H64 H 0.4975 0.7962 0.3966 0.057 Uiso 1 1 calc R . .
C65 C 0.4935(2) 0.7656(2) 0.30024(17) 0.0412(8) Uani 1 1 d . . .
H65 H 0.4348 0.7389 0.2893 0.049 Uiso 1 1 calc R . .
C66 C 0.5428(2) 0.7704(2) 0.25299(15) 0.0337(7) Uani 1 1 d . . .
C67 C 0.6282(2) 0.8121(2) 0.26721(16) 0.0361(8) Uani 1 1 d . . .
C68 C 0.6655(2) 0.8486(2) 0.33137(16) 0.0379(8) Uani 1 1 d . . .
C69 C 0.4629(2) 0.7690(2) 0.16150(15) 0.0333(7) Uani 1 1 d . . .
H69A H 0.4992 0.8218 0.1690 0.040 Uiso 1 1 calc R . .
H69B H 0.4102 0.7760 0.1811 0.040 Uiso 1 1 calc R . .
O69 O 0.50780(15) 0.72712(13) 0.18907(11) 0.0374(5) Uani 1 1 d . . .
C70 C 0.4405(2) 0.72106(19) 0.09050(15) 0.0314(7) Uani 1 1 d . . .
O70 O 0.39532(19) 0.75620(16) 0.06414(11) 0.0518(7) Uani 1 1 d . . .
H70 H 0.3824 0.7295 0.0248 0.078 Uiso 1 1 calc R . .
O71 O 0.46085(19) 0.66115(16) 0.06314(11) 0.0515(7) Uani 1 1 d . . .
N1A N 0.70837(18) 0.59573(18) 0.41641(13) 0.0375(7) Uani 1 1 d . . .
H1A1 H 0.7520 0.5861 0.3931 0.056 Uiso 1 1 calc R . .
H1A2 H 0.7145 0.5812 0.4505 0.056 Uiso 1 1 calc R . .
H1A3 H 0.7094 0.6482 0.4303 0.056 Uiso 1 1 calc R . .
C1A C 0.6255(2) 0.5495(2) 0.37588(15) 0.0394(8) Uani 1 1 d . . .
H1A4 H 0.5790 0.5735 0.3950 0.047 Uiso 1 1 calc R . .
H1A5 H 0.6144 0.4949 0.3753 0.047 Uiso 1 1 calc R . .
C2A C 0.6238(2) 0.5462(2) 0.30789(15) 0.0339(7) Uani 1 1 d . . .
C3A C 0.6463(2) 0.6131(2) 0.29324(16) 0.0384(8) Uani 1 1 d . . .
H3A H 0.6678 0.6633 0.3264 0.046 Uiso 1 1 calc R . .
C4A C 0.6374(2) 0.6066(2) 0.23013(15) 0.0353(8) Uani 1 1 d . . .
H4A H 0.6527 0.6526 0.2202 0.042 Uiso 1 1 calc R . .
C5A C 0.60594(19) 0.53275(19) 0.18075(14) 0.0284(7) Uani 1 1 d . . .
C6A C 0.5856(2) 0.46669(19) 0.19592(14) 0.0287(7) Uani 1 1 d . . .
H6A H 0.5654 0.4162 0.1628 0.034 Uiso 1 1 calc R . .
C7A C 0.5943(2) 0.47281(19) 0.25919(15) 0.0316(7) Uani 1 1 d . . .
H7A H 0.5800 0.4266 0.2691 0.038 Uiso 1 1 calc R . .
C8A C 0.5928(2) 0.5310(2) 0.11360(14) 0.0323(7) Uani 1 1 d . . .
H8A1 H 0.5589 0.5695 0.1126 0.039 Uiso 1 1 calc R . .
H8A2 H 0.6491 0.5474 0.1009 0.039 Uiso 1 1 calc R . .
N8A N 0.5483(2) 0.45152(17) 0.06689(12) 0.0388(7) Uani 1 1 d . . .
H8A3 H 0.5769 0.4151 0.0700 0.058 Uiso 1 1 calc R . .
H8A4 H 0.5469 0.4519 0.0267 0.058 Uiso 1 1 calc R . .
H8A5 H 0.4940 0.4388 0.0754 0.058 Uiso 1 1 calc R . .
O1W O 0.5625(2) 0.6274(2) 0.54105(13) 0.0598(8) Uani 1 1 d D . .
H1W H 0.537(2) 0.620(3) 0.5705(17) 0.090 Uiso 1 1 d D . .
H2W H 0.6123(13) 0.623(3) 0.549(2) 0.090 Uiso 1 1 d D . .

loop_
_atom_site_aniso_label
_atom_site_aniso_U_11
_atom_site_aniso_U_22
_atom_site_aniso_U_33
_atom_site_aniso_U_23
_atom_site_aniso_U_13
_atom_site_aniso_U_12
C1 0.045(2) 0.046(2) 0.0188(16) 0.0130(15) 0.0066(14) 0.0107(16)
O1 0.0696(18) 0.0559(16) 0.0217(12) 0.0189(12) 0.0183(12) 0.0177(14)
O2 0.0717(19) 0.0558(17) 0.0247(12) 0.0227(12) 0.0157(12) 0.0157(14)
C2 0.046(2) 0.047(2) 0.0245(17) 0.0161(16) 0.0089(15) 0.0084(17)
O3 0.0705(17) 0.0393(14) 0.0163(11) 0.0127(10) 0.0110(11) 0.0107(12)
C3 0.0421(19) 0.043(2) 0.0202(16) 0.0169(15) 0.0101(14) 0.0103(16)
C4 0.042(2) 0.041(2) 0.0237(16) 0.0131(15) 0.0056(14) 0.0040(16)
C5 0.043(2) 0.0368(19) 0.0289(17) 0.0200(15) 0.0045(14) 0.0041(15)
C6 0.0327(17) 0.047(2) 0.0234(16) 0.0212(15) 0.0106(13) 0.0174(15)
C7 0.0271(16) 0.0390(18) 0.0213(15) 0.0142(14) 0.0077(12) 0.0143(14)
C8 0.0309(17) 0.0391(19) 0.0264(16) 0.0159(14) 0.0066(13) 0.0095(14)
O9 0.0452(14) 0.0440(14) 0.0223(11) 0.0200(10) 0.0088(10) 0.0156(11)
C9 0.063(3) 0.081(3) 0.0285(19) 0.023(2) 0.0122(17) 0.042(2)
C10 0.046(2) 0.058(2) 0.0304(18) 0.0264(17) 0.0109(16) 0.0238(19)
O10 0.070(2) 0.123(3) 0.0291(14) 0.0342(17) 0.0141(14) 0.056(2)
O11 0.0460(14) 0.0536(15) 0.0253(12) 0.0207(11) 0.0102(11) 0.0188(12)
C11 0.0315(17) 0.0416(19) 0.0233(16) 0.0166(14) 0.0072(13) 0.0028(14)
C12 0.0313(17) 0.0382(18) 0.0227(15) 0.0131(14) 0.0039(13) 0.0107(14)
C13 0.0317(17) 0.0357(18) 0.0270(16) 0.0163(14) 0.0028(13) 0.0033(14)
C14 0.0340(18) 0.0318(18) 0.0355(18) 0.0131(15) 0.0076(14) 0.0055(14)
C15 0.043(2) 0.044(2) 0.040(2) 0.0139(17) -0.0035(16) -0.0004(17)
C16 0.051(2) 0.053(3) 0.059(3) 0.014(2) -0.005(2) 0.002(2)
C17 0.041(2) 0.038(2) 0.075(3) 0.012(2) 0.000(2) -0.0048(17)
O17 0.0377(13) 0.0519(15) 0.0244(12) 0.0107(11) 0.0048(10) 0.0043(11)
C18 0.049(2) 0.043(2) 0.069(3) 0.019(2) 0.018(2) 0.0055(19)
O18 0.0417(14) 0.0663(17) 0.0287(13) 0.0218(12) -0.0001(11) 0.0144(13)
C19 0.040(2) 0.0368(19) 0.047(2) 0.0195(17) 0.0094(16) 0.0054(16)
C20 0.0342(18) 0.0346(18) 0.0242(16) 0.0179(14) 0.0051(14) 0.0012(14)
N20 0.0375(15) 0.0334(15) 0.0236(13) 0.0160(12) 0.0028(11) 0.0034(12)
N21 0.0294(14) 0.0448(17) 0.0284(14) 0.0191(13) 0.0006(11) 0.0037(12)
O20 0.0412(14) 0.0517(15) 0.0224(12) 0.0168(11) 0.0025(10) 0.0008(11)
C21 0.0306(17) 0.0314(17) 0.0221(15) 0.0085(13) 0.0010(13) 0.0045(14)
N22 0.0326(15) 0.0388(16) 0.0251(13) 0.0164(12) 0.0053(11) 0.0090(12)
N23 0.0339(15) 0.0348(15) 0.0258(14) 0.0131(12) 0.0032(11) 0.0102(12)
O21 0.0399(13) 0.0419(13) 0.0201(11) 0.0161(10) 0.0037(9) 0.0105(10)
C22 0.0348(18) 0.0397(19) 0.0309(17) 0.0178(15) 0.0030(14) 0.0005(15)
C23 0.038(2) 0.0347(19) 0.052(2) 0.0191(17) -0.0018(16) 0.0083(16)
C24 0.042(2) 0.042(2) 0.067(3) 0.018(2) 0.0025(19) 0.0087(18)
C25 0.045(2) 0.036(2) 0.116(4) 0.012(3) -0.004(3) 0.0132(19)
C26 0.053(3) 0.048(3) 0.153(6) 0.054(4) -0.011(3) 0.008(2)
C27 0.055(3) 0.069(3) 0.129(5) 0.074(4) -0.007(3) 0.002(2)
C28 0.045(2) 0.052(2) 0.075(3) 0.042(2) -0.001(2) 0.0070(19)
C29 0.0364(19) 0.049(2) 0.0338(18) 0.0248(16) -0.0005(15) 0.0075(16)
C30 0.0368(18) 0.0379(19) 0.0267(17) 0.0098(14) 0.0028(14) 0.0116(15)
C31 0.0359(18) 0.0368(18) 0.0275(16) 0.0160(14) 0.0043(14) 0.0132(15)
C32 0.0313(17) 0.044(2) 0.0295(18) 0.0205(16) -0.0007(14) 0.0131(15)
N32 0.0335(15) 0.0408(16) 0.0276(14) 0.0170(13) 0.0021(12) 0.0053(13)
N33 0.0263(14) 0.0416(16) 0.0237(13) 0.0172(12) 0.0049(11) 0.0077(12)
O32 0.0359(13) 0.0534(15) 0.0223(12) 0.0136(11) 0.0045(9) 0.0061(11)
C33 0.0302(17) 0.0445(19) 0.0195(15) 0.0111(14) 0.0103(13) 0.0173(15)
N34 0.0326(15) 0.0332(15) 0.0255(13) 0.0118(12) 0.0006(11) 0.0088(12)
N35 0.0314(15) 0.0561(19) 0.0254(14) 0.0178(13) 0.0099(12) 0.0112(13)
O33 0.0356(13) 0.0538(15) 0.0214(11) 0.0162(10) 0.0069(9) 0.0148(11)
C34 0.0283(17) 0.0425(19) 0.0271(16) 0.0142(15) 0.0063(13) 0.0146(14)
C35 0.0289(17) 0.049(2) 0.0289(17) 0.0194(16) -0.0013(13) 0.0037(15)
C36 0.0326(18) 0.051(2) 0.0228(16) 0.0122(15) 0.0087(13) 0.0096(16)
C37 0.0242(16) 0.050(2) 0.0281(17) 0.0159(15) 0.0093(13) 0.0097(15)
C38 0.0223(16) 0.051(2) 0.0252(17) 0.0141(16) 0.0024(13) 0.0047(15)
N38 0.0301(15) 0.0456(17) 0.0208(13) 0.0096(12) 0.0059(11) 0.0042(12)
N39 0.0382(16) 0.0426(17) 0.0251(14) 0.0161(13) 0.0044(12) 0.0066(13)
C39 0.0297(17) 0.056(2) 0.0204(16) 0.0124(16) 0.0092(13) 0.0120(16)
N40 0.0332(15) 0.0524(18) 0.0211(13) 0.0146(13) 0.0045(11) 0.0144(13)
N41 0.0352(15) 0.0500(18) 0.0274(14) 0.0199(13) 0.0055(12) 0.0087(13)
C40 0.0263(17) 0.052(2) 0.0306(17) 0.0181(16) 0.0050(13) 0.0086(15)
C41 0.0368(19) 0.048(2) 0.0341(19) 0.0179(17) -0.0022(15) 0.0043(16)
C42 0.0371(19) 0.054(2) 0.0327(18) 0.0230(17) 0.0119(15) 0.0149(17)
C43 0.0338(19) 0.047(2) 0.041(2) 0.0224(17) 0.0025(15) 0.0014(16)
C44 0.037(2) 0.055(2) 0.073(3) 0.037(2) 0.0017(19) 0.0052(18)
C45 0.048(2) 0.070(3) 0.078(3) 0.049(3) 0.016(2) 0.002(2)
C46 0.058(3) 0.101(4) 0.137(5) 0.083(4) 0.032(3) 0.014(3)
C47 0.036(3) 0.099(4) 0.193(6) 0.100(5) -0.002(3) -0.009(3)
C48 0.049(3) 0.068(3) 0.127(4) 0.058(3) -0.023(3) -0.015(2)
C49 0.049(2) 0.063(3) 0.080(3) 0.041(2) -0.007(2) -0.001(2)
C50 0.045(2) 0.049(2) 0.0298(19) 0.0104(17) -0.0078(16) 0.0106(18)
N50 0.0435(17) 0.0395(16) 0.0291(15) 0.0140(13) 0.0004(12) 0.0096(13)
N51 0.0436(18) 0.0496(19) 0.0367(17) 0.0070(14) -0.0122(14) 0.0122(15)
O50 0.081(2) 0.083(2) 0.0268(14) 0.0160(14) 0.0031(13) 0.0382(17)
C51 0.0355(18) 0.045(2) 0.0240(17) 0.0199(16) 0.0087(14) 0.0058(16)
N52 0.0338(16) 0.0530(18) 0.0303(15) 0.0229(14) 0.0035(12) 0.0053(13)
N53 0.0314(15) 0.0488(18) 0.0293(15) 0.0187(13) 0.0027(12) 0.0080(13)
O51 0.0390(13) 0.0505(15) 0.0266(12) 0.0162(11) 0.0020(10) 0.0067(11)
C52 0.038(2) 0.049(2) 0.041(2) 0.0185(18) -0.0026(16) 0.0036(17)
C53 0.040(2) 0.049(2) 0.085(3) 0.031(2) -0.002(2) 0.0080(18)
C54 0.062(3) 0.083(3) 0.104(4) 0.068(3) 0.009(3) 0.013(3)
C55 0.060(3) 0.110(5) 0.187(6) 0.114(5) 0.022(4) 0.010(3)
C56 0.062(4) 0.109(5) 0.255(9) 0.129(6) -0.004(5) 0.007(3)
C57 0.045(3) 0.066(3) 0.215(7) 0.068(4) -0.009(4) -0.004(2)
C58 0.052(3) 0.052(3) 0.130(4) 0.032(3) -0.016(3) 0.003(2)
C59 0.0390(19) 0.042(2) 0.0299(17) 0.0146(15) 0.0030(14) 0.0136(16)
C60 0.050(2) 0.047(2) 0.0342(19) 0.0064(17) -0.0042(17) 0.0167(18)
C61 0.072(3) 0.058(3) 0.0270(19) 0.0099(18) 0.0063(18) 0.032(2)
O61 0.159(4) 0.088(3) 0.0504(19) 0.0325(18) 0.055(2) 0.061(3)
O62 0.099(2) 0.0566(18) 0.0444(16) 0.0217(14) 0.0289(16) 0.0381(17)
C62 0.095(4) 0.068(3) 0.0238(19) 0.0043(19) 0.004(2) 0.040(3)
O63 0.081(2) 0.0514(16) 0.0256(13) 0.0084(12) -0.0011(13) 0.0235(15)
C63 0.061(3) 0.043(2) 0.0251(17) 0.0058(15) -0.0024(16) 0.0231(19)
C64 0.053(2) 0.058(2) 0.038(2) 0.0181(18) 0.0167(18) 0.028(2)
C65 0.041(2) 0.042(2) 0.043(2) 0.0143(17) 0.0067(16) 0.0174(17)
C66 0.0390(19) 0.0359(18) 0.0299(17) 0.0127(15) 0.0039(14) 0.0160(15)
C67 0.043(2) 0.0329(18) 0.0337(18) 0.0138(15) -0.0004(15) 0.0122(15)
C68 0.048(2) 0.0331(18) 0.0292(17) 0.0042(15) -0.0006(15) 0.0175(16)
C69 0.0362(18) 0.0338(18) 0.0314(17) 0.0107(14) 0.0010(14) 0.0148(15)
O69 0.0428(14) 0.0349(13) 0.0321(12) 0.0078(10) -0.0063(10) 0.0160(11)
C70 0.0306(17) 0.0321(18) 0.0315(17) 0.0117(15) 0.0047(14) 0.0078(14)
O70 0.076(2) 0.0516(16) 0.0275(13) 0.0089(12) -0.0031(13) 0.0290(15)
O71 0.079(2) 0.0456(16) 0.0295(13) 0.0076(12) 0.0019(13) 0.0275(14)
N1A 0.0408(16) 0.0495(18) 0.0258(14) 0.0175(13) 0.0082(12) 0.0112(14)
C1A 0.043(2) 0.050(2) 0.0226(16) 0.0147(16) 0.0058(14) 0.0038(17)
C2A 0.0366(18) 0.044(2) 0.0242(16) 0.0169(15) 0.0085(14) 0.0076(15)
C3A 0.049(2) 0.0355(19) 0.0263(17) 0.0076(15) 0.0117(15) 0.0053(16)
C4A 0.0395(19) 0.0409(19) 0.0293(17) 0.0161(15) 0.0120(14) 0.0106(15)
C5A 0.0277(16) 0.0393(18) 0.0202(15) 0.0113(14) 0.0105(12) 0.0100(14)
C6A 0.0307(17) 0.0320(17) 0.0242(16) 0.0100(13) 0.0060(13) 0.0096(14)
C7A 0.0368(18) 0.0334(18) 0.0312(17) 0.0183(15) 0.0085(14) 0.0104(14)
C8A 0.0363(18) 0.0419(19) 0.0262(16) 0.0191(15) 0.0071(14) 0.0129(15)
N8A 0.0539(19) 0.0443(17) 0.0199(13) 0.0125(13) 0.0043(12) 0.0144(14)
O1W 0.072(2) 0.086(2) 0.0340(15) 0.0337(15) 0.0212(14) 0.0239(18)

loop_
_atom_type_symbol
_atom_type_description
_atom_type_scat_dispersion_real
_atom_type_scat_dispersion_imag
_atom_type_scat_source
C C 0.0033 0.0016 'International Tables Vol C Tables 4.2.6.8 and 6.1.1.4'
H H 0.0000 0.0000 'International Tables Vol C Tables 4.2.6.8 and 6.1.1.4'
N N 0.0061 0.0033 'International Tables Vol C Tables 4.2.6.8 and 6.1.1.4'
O O 0.0106 0.0060 'International Tables Vol C Tables 4.2.6.8 and 6.1.1.4'
F F 0.0171 0.0103 'International Tables Vol C Tables 4.2.6.8 and 6.1.1.4'

loop_
_geom_angle_atom_site_label_1
_geom_angle_atom_site_label_2
_geom_angle_atom_site_label_3
_geom_angle
_geom_angle_site_symmetry_1
_geom_angle_site_symmetry_3
_geom_angle_publ_flag
O2 C1 O1 126.6(3) . . ?
O2 C1 C2 123.6(3) . . ?
O1 C1 C2 109.8(3) . . ?
C1 O1 H1 109.5 . . ?
O3 C2 C1 107.9(3) . . ?
O3 C2 H2A 110.1 . . ?
C1 C2 H2A 110.1 . . ?
O3 C2 H2B 110.1 . . ?
C1 C2 H2B 110.1 . . ?
H2A C2 H2B 108.4 . . ?
C3 O3 C2 116.0(3) . . ?
O3 C3 C8 116.4(3) . . ?
O3 C3 C4 122.8(3) . . ?
C8 C3 C4 120.8(3) . . ?
C5 C4 C3 120.0(3) . . ?
C5 C4 H4 120.0 . . ?
C3 C4 H4 120.0 . . ?
C4 C5 C6 119.5(3) . . ?
C4 C5 H5 120.3 . . ?
C6 C5 H5 120.3 . . ?
C5 C6 C7 121.9(3) . . ?
C5 C6 O9 119.6(3) . . ?
C7 C6 O9 118.4(3) . . ?
C6 C7 C8 118.7(3) . . ?
C6 C7 C12 120.4(3) . . ?
C8 C7 C12 120.9(3) . . ?
C3 C8 C7 118.9(3) . . ?
C3 C8 C11 121.6(3) . . ?
C7 C8 C11 119.4(3) . . ?
C9 O9 C6 111.8(2) . . ?
O9 C9 C10 109.4(3) . . ?
O9 C9 H9A 109.8 . . ?
C10 C9 H9A 109.8 . . ?
O9 C9 H9B 109.8 . . ?
C10 C9 H9B 109.8 . . ?
H9A C9 H9B 108.2 . . ?
O11 C10 O10 126.7(3) . . ?
O11 C10 C9 123.3(3) . . ?
O10 C10 C9 110.0(3) . . ?
C10 O10 H10 109.5 . . ?
N20 C11 C8 113.4(3) . . ?
N20 C11 H11A 108.9 . . ?
C8 C11 H11A 108.9 . . ?
N20 C11 H11B 108.9 . . ?
C8 C11 H11B 108.9 . . ?
H11A C11 H11B 107.7 . . ?
N22 C12 C7 111.9(2) . . ?
N22 C12 H12A 109.2 . . ?
C7 C12 H12A 109.2 . . ?
N22 C12 H12B 109.2 . . ?
C7 C12 H12B 109.2 . . ?
H12A C12 H12B 107.9 . . ?
N20 C13 N22 111.7(3) . . ?
N20 C13 C14 113.4(3) . . ?
N22 C13 C14 111.5(3) . . ?
N20 C13 C22 103.3(2) . . ?
N22 C13 C22 100.8(2) . . ?
C14 C13 C22 115.2(3) . . ?
C19 C14 C15 119.4(3) . . ?
C19 C14 C13 120.5(3) . . ?
C15 C14 C13 120.0(3) . . ?
C16 C15 C14 120.6(4) . . ?
C16 C15 H15 119.7 . . ?
C14 C15 H15 119.7 . . ?
C17 C16 C15 119.5(4) . . ?
C17 C16 H16 120.3 . . ?
C15 C16 H16 120.3 . . ?
C16 C17 C18 121.1(4) . . ?
C16 C17 H17 119.4 . . ?
C18 C17 H17 119.4 . . ?
C17 C18 C19 120.3(4) . . ?
C17 C18 H18 119.8 . . ?
C19 C18 H18 119.8 . . ?
C18 C19 C14 119.1(4) . . ?
C18 C19 H19 120.5 . . ?
C14 C19 H19 120.5 . . ?
O20 C20 N21 124.5(3) . . ?
O20 C20 N20 126.3(3) . . ?
N21 C20 N20 109.2(3) . . ?
C20 N20 C13 111.5(3) . . ?
C20 N20 C11 119.4(3) . . ?
C13 N20 C11 121.4(3) . . ?
C20 N21 C29 120.4(3) . . ?
C20 N21 C22 112.9(3) . . ?
C29 N21 C22 124.7(3) . . ?
O21 C21 N22 126.1(3) . . ?
O21 C21 N23 125.8(3) . . ?
N22 C21 N23 108.1(3) . . ?
C21 N22 C13 113.9(3) . . ?
C21 N22 C12 124.5(3) . . ?
C13 N22 C12 121.6(3) . . ?
C21 N23 C22 112.7(3) . . ?
C21 N23 C30 118.8(3) . . ?
C22 N23 C30 125.2(3) . . ?
N23 C22 N21 113.7(3) . . ?
N23 C22 C23 113.4(3) . . ?
N21 C22 C23 113.2(3) . . ?
N23 C22 C13 101.5(2) . . ?
N21 C22 C13 100.4(3) . . ?
C23 C22 C13 113.3(3) . . ?
C24 C23 C28 119.5(4) . . ?
C24 C23 C22 120.9(3) . . ?
C28 C23 C22 119.3(3) . . ?
C25 C24 C23 120.3(4) . . ?
C25 C24 H24 119.9 . . ?
C23 C24 H24 119.9 . . ?
C26 C25 C24 120.7(5) . . ?
C26 C25 H25 119.7 . . ?
C24 C25 H25 119.7 . . ?
C25 C26 C27 120.0(4) . . ?
C25 C26 H26 120.0 . . ?
C27 C26 H26 120.0 . . ?
C26 C27 C28 121.0(5) . . ?
C26 C27 H27 119.5 . . ?
C28 C27 H27 119.5 . . ?
C27 C28 C23 118.5(5) . . ?
C27 C28 H28 120.7 . . ?
C23 C28 H28 120.7 . . ?
N32 C29 N21 113.6(3) . . ?
N32 C29 H29A 108.8 . . ?
N21 C29 H29A 108.8 . . ?
N32 C29 H29B 108.8 . . ?
N21 C29 H29B 108.8 . . ?
H29A C29 H29B 107.7 . . ?
N34 C30 N23 114.7(3) . . ?
N34 C30 H30A 108.6 . . ?
N23 C30 H30A 108.6 . . ?
N34 C30 H30B 108.6 . . ?
N23 C30 H30B 108.6 . . ?
H30A C30 H30B 107.6 . . ?
N32 C31 N34 113.8(3) . . ?
N32 C31 C34 103.3(3) . . ?
N34 C31 C34 103.5(2) . . ?
N32 C31 H31 111.9 . . ?
N34 C31 H31 111.9 . . ?
C34 C31 H31 111.9 . . ?
O32 C32 N32 126.8(3) . . ?
O32 C32 N33 124.8(3) . . ?
N32 C32 N33 108.4(3) . . ?
C32 N32 C29 125.9(3) . . ?
C32 N32 C31 112.6(3) . . ?
C29 N32 C31 120.8(3) . . ?
C32 N33 C34 111.8(3) . . ?
C32 N33 C35 121.9(3) . . ?
C34 N33 C35 123.0(3) . . ?
O33 C33 N35 125.0(3) . . ?
O33 C33 N34 126.1(3) . . ?
N35 C33 N34 108.9(3) . . ?
C33 N34 C30 122.4(3) . . ?
C33 N34 C31 111.5(3) . . ?
C30 N34 C31 121.6(3) . . ?
C33 N35 C36 122.3(3) . . ?
C33 N35 C34 112.8(3) . . ?
C36 N35 C34 123.9(3) . . ?
N35 C34 N33 115.2(3) . . ?
N35 C34 C31 103.0(2) . . ?
N33 C34 C31 103.6(2) . . ?
N35 C34 H34 111.5 . . ?
N33 C34 H34 111.5 . . ?
C31 C34 H34 111.5 . . ?
N38 C35 N33 114.1(3) . . ?
N38 C35 H35A 108.7 . . ?
N33 C35 H35A 108.7 . . ?
N38 C35 H35B 108.7 . . ?
N33 C35 H35B 108.7 . . ?
H35A C35 H35B 107.6 . . ?
N35 C36 N40 113.9(3) . . ?
N35 C36 H36A 108.8 . . ?
N40 C36 H36A 108.8 . . ?
N35 C36 H36B 108.8 . . ?
N40 C36 H36B 108.8 . . ?
H36A C36 H36B 107.7 . . ?
N40 C37 N38 114.3(3) . . ?
N40 C37 C40 102.6(3) . . ?
N38 C37 C40 103.0(3) . . ?
N40 C37 H37 112.0 . . ?
N38 C37 H37 112.0 . . ?
C40 C37 H37 112.0 . . ?
O17 C38 N38 125.9(3) . . ?
O17 C38 N39 125.5(3) . . ?
N38 C38 N39 108.6(3) . . ?
C38 N38 C35 122.1(3) . . ?
C38 N38 C37 112.0(3) . . ?
C35 N38 C37 122.9(3) . . ?
C38 N39 C41 123.4(3) . . ?
C38 N39 C40 112.2(3) . . ?
C41 N39 C40 122.8(3) . . ?
O18 C39 N40 124.9(3) . . ?
O18 C39 N41 125.2(3) . . ?
N40 C39 N41 109.9(3) . . ?
C39 N40 C37 112.4(3) . . ?
C39 N40 C36 123.1(3) . . ?
C37 N40 C36 122.7(3) . . ?
C39 N41 C40 110.4(3) . . ?
C39 N41 C42 123.2(3) . . ?
C40 N41 C42 122.8(3) . . ?
N39 C40 N41 113.9(3) . . ?
N39 C40 C37 104.0(3) . . ?
N41 C40 C37 104.4(3) . . ?
N39 C40 H40 111.4 . . ?
N41 C40 H40 111.4 . . ?
C37 C40 H40 111.4 . . ?
N39 C41 N50 114.6(3) . . ?
N39 C41 H41A 108.6 . . ?
N50 C41 H41A 108.6 . . ?
N39 C41 H41B 108.6 . . ?
N50 C41 H41B 108.6 . . ?
H41A C41 H41B 107.6 . . ?
N52 C42 N41 114.9(3) . . ?
N52 C42 H42A 108.5 . . ?
N41 C42 H42A 108.5 . . ?
N52 C42 H42B 108.5 . . ?
N41 C42 H42B 108.5 . . ?
H42A C42 H42B 107.5 . . ?
N52 C43 N50 113.6(3) . . ?
N52 C43 C44 114.3(3) . . ?
N50 C43 C44 111.9(3) . . ?
N52 C43 C52 101.3(3) . . ?
N50 C43 C52 99.6(3) . . ?
C44 C43 C52 114.9(3) . . ?
C49 C44 C45 119.5(4) . . ?
C49 C44 C43 120.7(4) . . ?
C45 C44 C43 119.4(4) . . ?
C46 C45 C44 119.1(5) . . ?
C46 C45 H45 120.4 . . ?
C44 C45 H45 120.4 . . ?
C45 C46 C47 120.4(5) . . ?
C45 C46 H46 119.8 . . ?
C47 C46 H46 119.8 . . ?
C48 C47 C46 120.4(5) . . ?
C48 C47 H47 119.8 . . ?
C46 C47 H47 119.8 . . ?
C47 C48 C49 121.4(5) . . ?
C47 C48 H48 119.3 . . ?
C49 C48 H48 119.3 . . ?
C44 C49 C48 119.0(5) . . ?
C44 C49 H49 120.5 . . ?
C48 C49 H49 120.5 . . ?
O50 C50 N50 124.7(3) . . ?
O50 C50 N51 125.5(4) . . ?
N50 C50 N51 109.8(3) . . ?
C50 N50 C41 120.4(3) . . ?
C50 N50 C43 112.5(3) . . ?
C41 N50 C43 125.0(3) . . ?
C50 N51 C52 110.2(3) . . ?
C50 N51 C60 121.8(3) . . ?
C52 N51 C60 120.6(3) . . ?
O51 C51 N53 126.1(3) . . ?
O51 C51 N52 125.6(3) . . ?
N53 C51 N52 108.3(3) . . ?
C51 N52 C42 120.7(3) . . ?
C51 N52 C43 112.5(3) . . ?
C42 N52 C43 125.4(3) . . ?
C51 N53 C52 112.5(3) . . ?
C51 N53 C59 125.4(3) . . ?
C52 N53 C59 121.0(3) . . ?
N51 C52 N53 110.6(3) . . ?
N51 C52 C53 113.3(3) . . ?
N53 C52 C53 111.9(3) . . ?
N51 C52 C43 104.3(3) . . ?
N53 C52 C43 101.5(3) . . ?
C53 C52 C43 114.4(3) . . ?
C58 C53 C54 119.3(5) . . ?
C58 C53 C52 121.9(4) . . ?
C54 C53 C52 118.6(4) . . ?
C55 C54 C53 120.1(6) . . ?
C55 C54 H54 120.0 . . ?
C53 C54 H54 120.0 . . ?
C56 C55 C54 120.3(7) . . ?
C56 C55 H55 119.9 . . ?
C54 C55 H55 119.9 . . ?
C55 C56 C57 121.8(6) . . ?
C55 C56 H56 119.1 . . ?
C57 C56 H56 119.1 . . ?
C56 C57 C58 119.5(6) . . ?
C56 C57 H57 120.2 . . ?
C58 C57 H57 120.2 . . ?
C53 C58 C57 119.0(6) . . ?
C53 C58 H58 120.5 . . ?
C57 C58 H58 120.5 . . ?
N53 C59 C67 113.9(3) . . ?
N53 C59 H59A 108.8 . . ?
C67 C59 H59A 108.8 . . ?
N53 C59 H59B 108.8 . . ?
C67 C59 H59B 108.8 . . ?
H59A C59 H59B 107.7 . . ?
N51 C60 C68 115.5(3) . . ?
N51 C60 H60A 108.4 . . ?
C68 C60 H60A 108.4 . . ?
N51 C60 H60B 108.4 . . ?
C68 C60 H60B 108.4 . . ?
H60A C60 H60B 107.5 . . ?
O62 C61 O61 124.1(4) . . ?
O62 C61 C62 125.6(4) . . ?
O61 C61 C62 110.4(3) . . ?
C61 O61 H61 109.5 . . ?
O63 C62 C61 111.5(3) . . ?
O63 C62 H62A 109.3 . . ?
C61 C62 H62A 109.3 . . ?
O63 C62 H62B 109.3 . . ?
C61 C62 H62B 109.3 . . ?
H62A C62 H62B 108.0 . . ?
C63 O63 C62 117.5(3) . . ?
C64 C63 O63 124.2(3) . . ?
C64 C63 C68 121.3(3) . . ?
O63 C63 C68 114.5(3) . . ?
C63 C64 C65 119.6(3) . . ?
C63 C64 H64 120.2 . . ?
C65 C64 H64 120.2 . . ?
C66 C65 C64 119.6(4) . . ?
C66 C65 H65 120.2 . . ?
C64 C65 H65 120.2 . . ?
C65 C66 C67 122.0(3) . . ?
C65 C66 O69 118.8(3) . . ?
C67 C66 O69 119.0(3) . . ?
C66 C67 C68 118.8(3) . . ?
C66 C67 C59 119.7(3) . . ?
C68 C67 C59 121.5(3) . . ?
C67 C68 C63 118.7(3) . . ?
C67 C68 C60 121.5(3) . . ?
C63 C68 C60 119.6(3) . . ?
O69 C69 C70 107.8(3) . . ?
O69 C69 H69A 110.1 . . ?
C70 C69 H69A 110.1 . . ?
O69 C69 H69B 110.1 . . ?
C70 C69 H69B 110.1 . . ?
H69A C69 H69B 108.5 . . ?
C66 O69 C69 113.5(2) . . ?
O71 C70 O70 125.6(3) . . ?
O71 C70 C69 125.1(3) . . ?
O70 C70 C69 109.3(3) . . ?
C70 O70 H70 109.5 . . ?
C1A N1A H1A1 109.5 . . ?
C1A N1A H1A2 109.5 . . ?
H1A1 N1A H1A2 109.5 . . ?
C1A N1A H1A3 109.5 . . ?
H1A1 N1A H1A3 109.5 . . ?
H1A2 N1A H1A3 109.5 . . ?
N1A C1A C2A 112.8(3) . . ?
N1A C1A H1A4 109.0 . . ?
C2A C1A H1A4 109.0 . . ?
N1A C1A H1A5 109.0 . . ?
C2A C1A H1A5 109.0 . . ?
H1A4 C1A H1A5 107.8 . . ?
C3A C2A C7A 119.8(3) . . ?
C3A C2A C1A 122.8(3) . . ?
C7A C2A C1A 117.4(3) . . ?
C2A C3A C4A 119.9(3) . . ?
C2A C3A H3A 120.1 . . ?
C4A C3A H3A 120.1 . . ?
C3A C4A C5A 120.7(3) . . ?
C3A C4A H4A 119.7 . . ?
C5A C4A H4A 119.7 . . ?
C6A C5A C4A 118.8(3) . . ?
C6A C5A C8A 123.5(3) . . ?
C4A C5A C8A 117.6(3) . . ?
C5A C6A C7A 120.8(3) . . ?
C5A C6A H6A 119.6 . . ?
C7A C6A H6A 119.6 . . ?
C2A C7A C6A 120.1(3) . . ?
C2A C7A H7A 120.0 . . ?
C6A C7A H7A 120.0 . . ?
N8A C8A C5A 112.5(3) . . ?
N8A C8A H8A1 109.1 . . ?
C5A C8A H8A1 109.1 . . ?
N8A C8A H8A2 109.1 . . ?
C5A C8A H8A2 109.1 . . ?
H8A1 C8A H8A2 107.8 . . ?
C8A N8A H8A3 109.5 . . ?
C8A N8A H8A4 109.5 . . ?
H8A3 N8A H8A4 109.5 . . ?
C8A N8A H8A5 109.5 . . ?
H8A3 N8A H8A5 109.5 . . ?
H8A4 N8A H8A5 109.5 . . ?
H1W O1W H2W 104(2) . . ?

loop_
_geom_bond_atom_site_label_1
_geom_bond_atom_site_label_2
_geom_bond_distance
_geom_bond_site_symmetry_2
_geom_bond_publ_flag
C1 O2 1.202(4) . ?
C1 O1 1.307(4) . ?
C1 C2 1.525(4) . ?
O1 H1 0.8400 . ?
C2 O3 1.417(4) . ?
C2 H2A 0.9900 . ?
C2 H2B 0.9900 . ?
O3 C3 1.388(4) . ?
C3 C8 1.391(5) . ?
C3 C4 1.396(5) . ?
C4 C5 1.376(4) . ?
C4 H4 0.9500 . ?
C5 C6 1.379(5) . ?
C5 H5 0.9500 . ?
C6 C7 1.388(4) . ?
C6 O9 1.407(3) . ?
C7 C8 1.411(4) . ?
C7 C12 1.505(4) . ?
C8 C11 1.509(4) . ?
O9 C9 1.395(4) . ?
C9 C10 1.508(5) . ?
C9 H9A 0.9900 . ?
C9 H9B 0.9900 . ?
C10 O11 1.202(4) . ?
C10 O10 1.298(4) . ?
O10 H10 0.8400 . ?
C11 N20 1.475(4) . ?
C11 H11A 0.9900 . ?
C11 H11B 0.9900 . ?
C12 N22 1.467(4) . ?
C12 H12A 0.9900 . ?
C12 H12B 0.9900 . ?
C13 N20 1.445(4) . ?
C13 N22 1.464(4) . ?
C13 C14 1.510(4) . ?
C13 C22 1.600(5) . ?
C14 C19 1.396(5) . ?
C14 C15 1.397(5) . ?
C15 C16 1.392(5) . ?
C15 H15 0.9500 . ?
C16 C17 1.358(6) . ?
C16 H16 0.9500 . ?
C17 C18 1.386(6) . ?
C17 H17 0.9500 . ?
O17 C38 1.225(4) . ?
C18 C19 1.392(5) . ?
C18 H18 0.9500 . ?
O18 C39 1.249(4) . ?
C19 H19 0.9500 . ?
C20 O20 1.223(4) . ?
C20 N21 1.366(4) . ?
C20 N20 1.372(4) . ?
N21 C29 1.468(4) . ?
N21 C22 1.475(4) . ?
C21 O21 1.234(4) . ?
C21 N22 1.346(4) . ?
C21 N23 1.371(4) . ?
N23 C22 1.456(4) . ?
N23 C30 1.459(4) . ?
C22 C23 1.515(5) . ?
C23 C24 1.400(5) . ?
C23 C28 1.407(5) . ?
C24 C25 1.381(6) . ?
C24 H24 0.9500 . ?
C25 C26 1.361(8) . ?
C25 H25 0.9500 . ?
C26 C27 1.392(8) . ?
C26 H26 0.9500 . ?
C27 C28 1.393(6) . ?
C27 H27 0.9500 . ?
C28 H28 0.9500 . ?
C29 N32 1.433(4) . ?
C29 H29A 0.9900 . ?
C29 H29B 0.9900 . ?
C30 N34 1.453(4) . ?
C30 H30A 0.9900 . ?
C30 H30B 0.9900 . ?
C31 N32 1.450(4) . ?
C31 N34 1.460(4) . ?
C31 C34 1.546(5) . ?
C31 H31 1.0000 . ?
C32 O32 1.229(4) . ?
C32 N32 1.358(4) . ?
C32 N33 1.380(4) . ?
N33 C34 1.446(4) . ?
N33 C35 1.454(4) . ?
C33 O33 1.234(4) . ?
C33 N35 1.360(4) . ?
C33 N34 1.364(4) . ?
N35 C36 1.443(4) . ?
N35 C34 1.445(4) . ?
C34 H34 1.0000 . ?
C35 N38 1.436(4) . ?
C35 H35A 0.9900 . ?
C35 H35B 0.9900 . ?
C36 N40 1.444(4) . ?
C36 H36A 0.9900 . ?
C36 H36B 0.9900 . ?
C37 N40 1.441(4) . ?
C37 N38 1.468(4) . ?
C37 C40 1.535(5) . ?
C37 H37 1.0000 . ?
C38 N38 1.362(4) . ?
C38 N39 1.369(4) . ?
N39 C41 1.433(4) . ?
N39 C40 1.448(4) . ?
C39 N40 1.347(4) . ?
C39 N41 1.354(4) . ?
N41 C40 1.452(4) . ?
N41 C42 1.464(4) . ?
C40 H40 1.0000 . ?
C41 N50 1.462(4) . ?
C41 H41A 0.9900 . ?
C41 H41B 0.9900 . ?
C42 N52 1.445(5) . ?
C42 H42A 0.9900 . ?
C42 H42B 0.9900 . ?
C43 N52 1.453(5) . ?
C43 N50 1.494(4) . ?
C43 C44 1.522(5) . ?
C43 C52 1.583(5) . ?
C44 C49 1.377(6) . ?
C44 C45 1.404(6) . ?
C45 C46 1.378(6) . ?
C45 H45 0.9500 . ?
C46 C47 1.387(9) . ?
C46 H46 0.9500 . ?
C47 C48 1.314(9) . ?
C47 H47 0.9500 . ?
C48 C49 1.409(6) . ?
C48 H48 0.9500 . ?
C49 H49 0.9500 . ?
C50 O50 1.232(5) . ?
C50 N50 1.360(5) . ?
C50 N51 1.369(5) . ?
N51 C52 1.453(5) . ?
N51 C60 1.456(5) . ?
C51 O51 1.215(4) . ?
C51 N53 1.349(4) . ?
C51 N52 1.376(4) . ?
N53 C52 1.464(4) . ?
N53 C59 1.469(4) . ?
C52 C53 1.522(5) . ?
C53 C58 1.364(6) . ?
C53 C54 1.421(7) . ?
C54 C55 1.382(7) . ?
C54 H54 0.9500 . ?
C55 C56 1.328(10) . ?
C55 H55 0.9500 . ?
C56 C57 1.378(11) . ?
C56 H56 0.9500 . ?
C57 C58 1.424(8) . ?
C57 H57 0.9500 . ?
C58 H58 0.9500 . ?
C59 C67 1.497(5) . ?
C59 H59A 0.9900 . ?
C59 H59B 0.9900 . ?
C60 C68 1.508(5) . ?
C60 H60A 0.9900 . ?
C60 H60B 0.9900 . ?
C61 O62 1.186(4) . ?
C61 O61 1.332(5) . ?
C61 C62 1.509(6) . ?
O61 H61 0.8400 . ?
C62 O63 1.428(5) . ?
C62 H62A 0.9900 . ?
C62 H62B 0.9900 . ?
O63 C63 1.385(4) . ?
C63 C64 1.378(6) . ?
C63 C68 1.420(5) . ?
C64 C65 1.392(5) . ?
C64 H64 0.9500 . ?
C65 C66 1.384(5) . ?
C65 H65 0.9500 . ?
C66 C67 1.395(5) . ?
C66 O69 1.400(4) . ?
C67 C68 1.403(5) . ?
C69 O69 1.426(4) . ?
C69 C70 1.516(4) . ?
C69 H69A 0.9900 . ?
C69 H69B 0.9900 . ?
C70 O71 1.190(4) . ?
C70 O70 1.314(4) . ?
O70 H70 0.8400 . ?
N1A C1A 1.486(4) . ?
N1A H1A1 0.9100 . ?
N1A H1A2 0.9100 . ?
N1A H1A3 0.9100 . ?
C1A C2A 1.515(4) . ?
C1A H1A4 0.9900 . ?
C1A H1A5 0.9900 . ?
C2A C3A 1.382(5) . ?
C2A C7A 1.387(5) . ?
C3A C4A 1.385(5) . ?
C3A H3A 0.9500 . ?
C4A C5A 1.401(5) . ?
C4A H4A 0.9500 . ?
C5A C6A 1.373(4) . ?
C5A C8A 1.509(4) . ?
C6A C7A 1.391(4) . ?
C6A H6A 0.9500 . ?
C7A H7A 0.9500 . ?
C8A N8A 1.484(4) . ?
C8A H8A1 0.9900 . ?
C8A H8A2 0.9900 . ?
N8A H8A3 0.9100 . ?
N8A H8A4 0.9100 . ?
N8A H8A5 0.9100 . ?
O1W H1W 0.839(10) . ?
O1W H2W 0.845(10) . ?

loop_
_geom_hbond_atom_site_label_D
_geom_hbond_atom_site_label_H
_geom_hbond_atom_site_label_A
_geom_hbond_distance_DH
_geom_hbond_distance_HA
_geom_hbond_distance_DA
_geom_hbond_angle_DHA
_geom_hbond_site_symmetry_A
O1 H1 O32 0.84 1.90 2.714(3) 164 2_666
O10 H10 O18 0.84 1.79 2.597(3) 161 2_665
O61 H61 O1W 0.84 1.94 2.615(5) 136 .
O70 H70 O33 0.84 1.85 2.690(3) 177 2_665
N1A H1A1 O17 0.91 1.88 2.760(4) 161 .
N1A H1A2 O2 0.91 2.00 2.799(4) 146 2_666
N1A H1A3 O62 0.91 2.03 2.831(4) 146 .
N8A H8A3 O33 0.91 2.16 3.063(4) 172 .
N8A H8A4 O11 0.91 2.25 2.995(4) 139 2_665
N8A H8A4 O71 0.91 2.33 2.921(4) 123 2_665
N8A H8A5 O9 0.91 2.41 3.183(4) 142 .
N8A H8A5 O11 0.91 2.44 2.985(4) 119 .
N8A H8A5 O21 0.91 2.53 3.008(4) 113 .
O1W H1W O20 0.839(10) 1.92(2) 2.711(3) 157(5) 2_666
O1W H2W O2 0.845(10) 2.27(5) 2.828(4) 124(5) 2_666

loop_
_geom_torsion_atom_site_label_1
_geom_torsion_atom_site_label_2
_geom_torsion_atom_site_label_3
_geom_torsion_atom_site_label_4
_geom_torsion
_geom_torsion_site_symmetry_1
_geom_torsion_site_symmetry_2
_geom_torsion_site_symmetry_3
_geom_torsion_site_symmetry_4
_geom_torsion_publ_flag
O2 C1 C2 O3 7.6(5) . . . . ?
O1 C1 C2 O3 -173.5(3) . . . . ?
C1 C2 O3 C3 166.4(3) . . . . ?
C2 O3 C3 C8 -159.4(3) . . . . ?
C2 O3 C3 C4 22.4(5) . . . . ?
O3 C3 C4 C5 178.7(3) . . . . ?
C8 C3 C4 C5 0.5(5) . . . . ?
C3 C4 C5 C6 3.0(5) . . . . ?
C4 C5 C6 C7 -3.4(5) . . . . ?
C4 C5 C6 O9 -179.6(3) . . . . ?
C5 C6 C7 C8 0.3(5) . . . . ?
O9 C6 C7 C8 176.5(3) . . . . ?
C5 C6 C7 C12 179.5(3) . . . . ?
O9 C6 C7 C12 -4.3(4) . . . . ?
O3 C3 C8 C7 178.1(3) . . . . ?
C4 C3 C8 C7 -3.6(5) . . . . ?
O3 C3 C8 C11 -2.5(5) . . . . ?
C4 C3 C8 C11 175.8(3) . . . . ?
C6 C7 C8 C3 3.1(5) . . . . ?
C12 C7 C8 C3 -176.0(3) . . . . ?
C6 C7 C8 C11 -176.3(3) . . . . ?
C12 C7 C8 C11 4.6(4) . . . . ?
C5 C6 O9 C9 -65.4(4) . . . . ?
C7 C6 O9 C9 118.3(3) . . . . ?
C6 O9 C9 C10 -164.4(3) . . . . ?
O9 C9 C10 O11 -20.5(6) . . . . ?
O9 C9 C10 O10 161.9(4) . . . . ?
C3 C8 C11 N20 -119.9(3) . . . . ?
C7 C8 C11 N20 59.5(4) . . . . ?
C6 C7 C12 N22 115.6(3) . . . . ?
C8 C7 C12 N22 -65.3(4) . . . . ?
N20 C13 C14 C19 -28.2(4) . . . . ?
N22 C13 C14 C19 -155.3(3) . . . . ?
C22 C13 C14 C19 90.7(4) . . . . ?
N20 C13 C14 C15 154.0(3) . . . . ?
N22 C13 C14 C15 26.9(4) . . . . ?
C22 C13 C14 C15 -87.2(4) . . . . ?
C19 C14 C15 C16 -1.9(6) . . . . ?
C13 C14 C15 C16 176.0(4) . . . . ?
C14 C15 C16 C17 1.5(6) . . . . ?
C15 C16 C17 C18 -0.3(7) . . . . ?
C16 C17 C18 C19 -0.6(7) . . . . ?
C17 C18 C19 C14 0.2(6) . . . . ?
C15 C14 C19 C18 1.0(5) . . . . ?
C13 C14 C19 C18 -176.9(3) . . . . ?
O20 C20 N20 C13 169.3(3) . . . . ?
N21 C20 N20 C13 -10.8(3) . . . . ?
O20 C20 N20 C11 19.4(4) . . . . ?
N21 C20 N20 C11 -160.8(2) . . . . ?
N22 C13 N20 C20 -91.3(3) . . . . ?
C14 C13 N20 C20 141.7(3) . . . . ?
C22 C13 N20 C20 16.3(3) . . . . ?
N22 C13 N20 C11 58.0(4) . . . . ?
C14 C13 N20 C11 -69.0(4) . . . . ?
C22 C13 N20 C11 165.5(3) . . . . ?
C8 C11 N20 C20 66.5(3) . . . . ?
C8 C11 N20 C13 -80.3(3) . . . . ?
O20 C20 N21 C29 15.0(5) . . . . ?
N20 C20 N21 C29 -164.9(3) . . . . ?
O20 C20 N21 C22 179.5(3) . . . . ?
N20 C20 N21 C22 -0.3(3) . . . . ?
O21 C21 N22 C13 175.0(3) . . . . ?
N23 C21 N22 C13 -3.3(4) . . . . ?
O21 C21 N22 C12 -5.9(5) . . . . ?
N23 C21 N22 C12 175.8(3) . . . . ?
N20 C13 N22 C21 121.9(3) . . . . ?
C14 C13 N22 C21 -110.0(3) . . . . ?
C22 C13 N22 C21 12.7(3) . . . . ?
N20 C13 N22 C12 -57.2(4) . . . . ?
C14 C13 N22 C12 70.8(4) . . . . ?
C22 C13 N22 C12 -166.4(3) . . . . ?
C7 C12 N22 C21 -99.7(3) . . . . ?
C7 C12 N22 C13 79.3(4) . . . . ?
O21 C21 N23 C22 172.4(3) . . . . ?
N22 C21 N23 C22 -9.3(4) . . . . ?
O21 C21 N23 C30 11.7(5) . . . . ?
N22 C21 N23 C30 -170.0(3) . . . . ?
C21 N23 C22 N21 -90.6(3) . . . . ?
C30 N23 C22 N21 68.7(4) . . . . ?
C21 N23 C22 C23 138.2(3) . . . . ?
C30 N23 C22 C23 -62.6(4) . . . . ?
C21 N23 C22 C13 16.3(3) . . . . ?
C30 N23 C22 C13 175.6(3) . . . . ?
C20 N21 C22 N23 117.3(3) . . . . ?
C29 N21 C22 N23 -79.0(4) . . . . ?
C20 N21 C22 C23 -111.3(3) . . . . ?
C29 N21 C22 C23 52.4(4) . . . . ?
C20 N21 C22 C13 9.7(3) . . . . ?
C29 N21 C22 C13 173.5(3) . . . . ?
N20 C13 C22 N23 -131.9(2) . . . . ?
N22 C13 C22 N23 -16.3(3) . . . . ?
C14 C13 C22 N23 103.8(3) . . . . ?
N20 C13 C22 N21 -14.9(3) . . . . ?
N22 C13 C22 N21 100.8(3) . . . . ?
C14 C13 C22 N21 -139.1(3) . . . . ?
N20 C13 C22 C23 106.2(3) . . . . ?
N22 C13 C22 C23 -138.2(3) . . . . ?
C14 C13 C22 C23 -18.1(4) . . . . ?
N23 C22 C23 C24 -24.7(5) . . . . ?
N21 C22 C23 C24 -156.3(3) . . . . ?
C13 C22 C23 C24 90.2(4) . . . . ?
N23 C22 C23 C28 161.5(3) . . . . ?
N21 C22 C23 C28 29.9(5) . . . . ?
C13 C22 C23 C28 -83.5(4) . . . . ?
C28 C23 C24 C25 -0.1(6) . . . . ?
C22 C23 C24 C25 -173.9(4) . . . . ?
C23 C24 C25 C26 -0.2(6) . . . . ?
C24 C25 C26 C27 0.0(7) . . . . ?
C25 C26 C27 C28 0.6(8) . . . . ?
C26 C27 C28 C23 -0.9(7) . . . . ?
C24 C23 C28 C27 0.7(6) . . . . ?
C22 C23 C28 C27 174.5(4) . . . . ?
C20 N21 C29 N32 -104.2(3) . . . . ?
C22 N21 C29 N32 93.2(4) . . . . ?
C21 N23 C30 N34 77.5(4) . . . . ?
C22 N23 C30 N34 -80.6(4) . . . . ?
O32 C32 N32 C29 -6.1(5) . . . . ?
N33 C32 N32 C29 173.8(3) . . . . ?
O32 C32 N32 C31 -176.4(3) . . . . ?
N33 C32 N32 C31 3.4(4) . . . . ?
N21 C29 N32 C32 105.3(4) . . . . ?
N21 C29 N32 C31 -85.0(4) . . . . ?
N34 C31 N32 C32 -111.2(3) . . . . ?
C34 C31 N32 C32 0.3(3) . . . . ?
N34 C31 N32 C29 77.9(4) . . . . ?
C34 C31 N32 C29 -170.6(3) . . . . ?
O32 C32 N33 C34 173.8(3) . . . . ?
N32 C32 N33 C34 -6.0(3) . . . . ?
O32 C32 N33 C35 13.9(5) . . . . ?
N32 C32 N33 C35 -165.9(3) . . . . ?
O33 C33 N34 C30 19.7(5) . . . . ?
N35 C33 N34 C30 -161.2(3) . . . . ?
O33 C33 N34 C31 176.1(3) . . . . ?
N35 C33 N34 C31 -4.8(4) . . . . ?
N23 C30 N34 C33 -113.8(3) . . . . ?
N23 C30 N34 C31 92.1(3) . . . . ?
N32 C31 N34 C33 117.5(3) . . . . ?
C34 C31 N34 C33 6.1(3) . . . . ?
N32 C31 N34 C30 -85.8(4) . . . . ?
C34 C31 N34 C30 162.8(3) . . . . ?
O33 C33 N35 C36 -11.2(5) . . . . ?
N34 C33 N35 C36 169.7(3) . . . . ?
O33 C33 N35 C34 -179.7(3) . . . . ?
N34 C33 N35 C34 1.1(4) . . . . ?
C33 N35 C34 N33 -109.3(3) . . . . ?
C36 N35 C34 N33 82.3(4) . . . . ?
C33 N35 C34 C31 2.6(3) . . . . ?
C36 N35 C34 C31 -165.7(3) . . . . ?
C32 N33 C34 N35 117.6(3) . . . . ?
C35 N33 C34 N35 -82.7(4) . . . . ?
C32 N33 C34 C31 5.9(3) . . . . ?
C35 N33 C34 C31 165.6(3) . . . . ?
N32 C31 C34 N35 -123.9(3) . . . . ?
N34 C31 C34 N35 -5.0(3) . . . . ?
N32 C31 C34 N33 -3.6(3) . . . . ?
N34 C31 C34 N33 115.3(3) . . . . ?
C32 N33 C35 N38 -119.7(3) . . . . ?
C34 N33 C35 N38 82.6(4) . . . . ?
C33 N35 C36 N40 111.0(3) . . . . ?
C34 N35 C36 N40 -81.7(4) . . . . ?
O17 C38 N38 C35 -13.2(5) . . . . ?
N39 C38 N38 C35 165.9(3) . . . . ?
O17 C38 N38 C37 -174.0(3) . . . . ?
N39 C38 N38 C37 5.1(4) . . . . ?
N33 C35 N38 C38 119.2(3) . . . . ?
N33 C35 N38 C37 -82.1(4) . . . . ?
N40 C37 N38 C38 -115.9(3) . . . . ?
C40 C37 N38 C38 -5.4(3) . . . . ?
N40 C37 N38 C35 83.4(4) . . . . ?
C40 C37 N38 C35 -166.0(3) . . . . ?
O17 C38 N39 C41 11.0(5) . . . . ?
N38 C38 N39 C41 -168.1(3) . . . . ?
O17 C38 N39 C40 176.6(3) . . . . ?
N38 C38 N39 C40 -2.5(4) . . . . ?
O18 C39 N40 C37 178.4(3) . . . . ?
N41 C39 N40 C37 -1.7(4) . . . . ?
O18 C39 N40 C36 13.2(5) . . . . ?
N41 C39 N40 C36 -166.9(3) . . . . ?
N38 C37 N40 C39 109.9(3) . . . . ?
C40 C37 N40 C39 -0.9(3) . . . . ?
N38 C37 N40 C36 -84.8(4) . . . . ?
C40 C37 N40 C36 164.4(3) . . . . ?
N35 C36 N40 C39 -112.6(3) . . . . ?
N35 C36 N40 C37 83.6(4) . . . . ?
O18 C39 N41 C40 -176.3(3) . . . . ?
N40 C39 N41 C40 3.8(4) . . . . ?
O18 C39 N41 C42 -17.3(5) . . . . ?
N40 C39 N41 C42 162.8(3) . . . . ?
C38 N39 C40 N41 112.1(3) . . . . ?
C41 N39 C40 N41 -82.3(4) . . . . ?
C38 N39 C40 C37 -0.9(3) . . . . ?
C41 N39 C40 C37 164.8(3) . . . . ?
C39 N41 C40 N39 -116.9(3) . . . . ?
C42 N41 C40 N39 84.0(4) . . . . ?
C39 N41 C40 C37 -4.2(3) . . . . ?
C42 N41 C40 C37 -163.3(3) . . . . ?
N40 C37 C40 N39 122.6(3) . . . . ?
N38 C37 C40 N39 3.5(3) . . . . ?
N40 C37 C40 N41 3.0(3) . . . . ?
N38 C37 C40 N41 -116.1(3) . . . . ?
C38 N39 C41 N50 -112.2(3) . . . . ?
C40 N39 C41 N50 83.7(4) . . . . ?
C39 N41 C42 N52 118.1(3) . . . . ?
C40 N41 C42 N52 -85.4(4) . . . . ?
N52 C43 C44 C49 -159.6(4) . . . . ?
N50 C43 C44 C49 -28.6(5) . . . . ?
C52 C43 C44 C49 83.9(5) . . . . ?
N52 C43 C44 C45 28.0(5) . . . . ?
N50 C43 C44 C45 158.9(4) . . . . ?
C52 C43 C44 C45 -88.5(5) . . . . ?
C49 C44 C45 C46 1.0(7) . . . . ?
C43 C44 C45 C46 173.6(4) . . . . ?
C44 C45 C46 C47 1.6(8) . . . . ?
C45 C46 C47 C48 -1.7(9) . . . . ?
C46 C47 C48 C49 -0.9(9) . . . . ?
C45 C44 C49 C48 -3.5(7) . . . . ?
C43 C44 C49 C48 -176.0(4) . . . . ?
C47 C48 C49 C44 3.5(8) . . . . ?
O50 C50 N50 C41 -14.8(6) . . . . ?
N51 C50 N50 C41 164.5(3) . . . . ?
O50 C50 N50 C43 -179.2(4) . . . . ?
N51 C50 N50 C43 0.0(4) . . . . ?
N39 C41 N50 C50 113.0(4) . . . . ?
N39 C41 N50 C43 -84.5(4) . . . . ?
N52 C43 N50 C50 -117.8(3) . . . . ?
C44 C43 N50 C50 110.9(4) . . . . ?
C52 C43 N50 C50 -11.0(4) . . . . ?
N52 C43 N50 C41 78.5(4) . . . . ?
C44 C43 N50 C41 -52.7(5) . . . . ?
C52 C43 N50 C41 -174.6(3) . . . . ?
O50 C50 N51 C52 -168.2(4) . . . . ?
N50 C50 N51 C52 12.6(4) . . . . ?
O50 C50 N51 C60 -18.2(6) . . . . ?
N50 C50 N51 C60 162.6(3) . . . . ?
O51 C51 N52 C42 -7.4(5) . . . . ?
N53 C51 N52 C42 173.2(3) . . . . ?
O51 C51 N52 C43 -174.4(3) . . . . ?
N53 C51 N52 C43 6.1(4) . . . . ?
N41 C42 N52 C51 -83.1(4) . . . . ?
N41 C42 N52 C43 82.2(4) . . . . ?
N50 C43 N52 C51 89.8(3) . . . . ?
C44 C43 N52 C51 -140.1(3) . . . . ?
C52 C43 N52 C51 -16.0(3) . . . . ?
N50 C43 N52 C42 -76.5(4) . . . . ?
C44 C43 N52 C42 53.6(4) . . . . ?
C52 C43 N52 C42 177.7(3) . . . . ?
O51 C51 N53 C52 -171.4(3) . . . . ?
N52 C51 N53 C52 8.1(4) . . . . ?
O51 C51 N53 C59 -4.0(5) . . . . ?
N52 C51 N53 C59 175.4(3) . . . . ?
C50 N51 C52 N53 89.5(4) . . . . ?
C60 N51 C52 N53 -61.0(4) . . . . ?
C50 N51 C52 C53 -144.0(3) . . . . ?
C60 N51 C52 C53 65.6(4) . . . . ?
C50 N51 C52 C43 -18.9(4) . . . . ?
C60 N51 C52 C43 -169.4(3) . . . . ?
C51 N53 C52 N51 -127.4(3) . . . . ?
C59 N53 C52 N51 64.6(4) . . . . ?
C51 N53 C52 C53 105.3(4) . . . . ?
C59 N53 C52 C53 -62.7(4) . . . . ?
C51 N53 C52 C43 -17.2(4) . . . . ?
C59 N53 C52 C43 174.8(3) . . . . ?
N52 C43 C52 N51 133.7(3) . . . . ?
N50 C43 C52 N51 17.1(3) . . . . ?
C44 C43 C52 N51 -102.6(4) . . . . ?
N52 C43 C52 N53 18.7(3) . . . . ?
N50 C43 C52 N53 -97.9(3) . . . . ?
C44 C43 C52 N53 142.4(3) . . . . ?
N52 C43 C52 C53 -102.0(3) . . . . ?
N50 C43 C52 C53 141.4(3) . . . . ?
C44 C43 C52 C53 21.8(5) . . . . ?
N51 C52 C53 C58 30.4(6) . . . . ?
N53 C52 C53 C58 156.3(4) . . . . ?
C43 C52 C53 C58 -89.0(5) . . . . ?
N51 C52 C53 C54 -155.1(4) . . . . ?
N53 C52 C53 C54 -29.3(5) . . . . ?
C43 C52 C53 C54 85.5(5) . . . . ?
C58 C53 C54 C55 0.3(7) . . . . ?
C52 C53 C54 C55 -174.3(5) . . . . ?
C53 C54 C55 C56 0.2(9) . . . . ?
C54 C55 C56 C57 -0.7(11) . . . . ?
C55 C56 C57 C58 0.7(11) . . . . ?
C54 C53 C58 C57 -0.3(7) . . . . ?
C52 C53 C58 C57 174.1(4) . . . . ?
C56 C57 C58 C53 -0.2(9) . . . . ?
C51 N53 C59 C67 113.7(3) . . . . ?
C52 N53 C59 C67 -79.9(4) . . . . ?
C50 N51 C60 C68 -70.5(4) . . . . ?
C52 N51 C60 C68 76.5(4) . . . . ?
O62 C61 C62 O63 -2.5(6) . . . . ?
O61 C61 C62 O63 177.1(4) . . . . ?
C61 C62 O63 C63 72.7(4) . . . . ?
C62 O63 C63 C64 9.4(5) . . . . ?
C62 O63 C63 C68 -171.5(3) . . . . ?
O63 C63 C64 C65 -179.8(3) . . . . ?
C68 C63 C64 C65 1.2(6) . . . . ?
C63 C64 C65 C66 1.5(5) . . . . ?
C64 C65 C66 C67 -2.9(5) . . . . ?
C64 C65 C66 O69 172.1(3) . . . . ?
C65 C66 C67 C68 1.5(5) . . . . ?
O69 C66 C67 C68 -173.5(3) . . . . ?
C65 C66 C67 C59 -176.5(3) . . . . ?
O69 C66 C67 C59 8.5(5) . . . . ?
N53 C59 C67 C66 -127.1(3) . . . . ?
N53 C59 C67 C68 55.0(4) . . . . ?
C66 C67 C68 C63 1.2(5) . . . . ?
C59 C67 C68 C63 179.2(3) . . . . ?
C66 C67 C68 C60 -174.4(3) . . . . ?
C59 C67 C68 C60 3.6(5) . . . . ?
C64 C63 C68 C67 -2.6(5) . . . . ?
O63 C63 C68 C67 178.3(3) . . . . ?
C64 C63 C68 C60 173.1(3) . . . . ?
O63 C63 C68 C60 -6.0(5) . . . . ?
N51 C60 C68 C67 -59.9(5) . . . . ?
N51 C60 C68 C63 124.5(4) . . . . ?
C65 C66 O69 C69 88.8(4) . . . . ?
C67 C66 O69 C69 -96.0(3) . . . . ?
C70 C69 O69 C66 171.4(3) . . . . ?
O69 C69 C70 O71 -3.2(5) . . . . ?
O69 C69 C70 O70 177.0(3) . . . . ?
N1A C1A C2A C3A -51.5(5) . . . . ?
N1A C1A C2A C7A 131.6(3) . . . . ?
C7A C2A C3A C4A 1.5(5) . . . . ?
C1A C2A C3A C4A -175.3(3) . . . . ?
C2A C3A C4A C5A -0.2(5) . . . . ?
C3A C4A C5A C6A -1.2(5) . . . . ?
C3A C4A C5A C8A 176.3(3) . . . . ?
C4A C5A C6A C7A 1.3(5) . . . . ?
C8A C5A C6A C7A -176.0(3) . . . . ?
C3A C2A C7A C6A -1.4(5) . . . . ?
C1A C2A C7A C6A 175.5(3) . . . . ?
C5A C6A C7A C2A 0.0(5) . . . . ?
C6A C5A C8A N8A 5.3(4) . . . . ?
C4A C5A C8A N8A -172.0(3) . . . . ?
